data_2219910
loop_
_publ_author_name
'Yan, Sheng-Jiao'
'Huang, Chao'
'Li, Yan-Mei'
'Yan, Yu-Yun'
'Lin, Jun'

_publ_section_title
;
 1-(2,6-Difluorobenzoyl)-3-(2,3,5-trichlorophenyl)urea
;
_journal_coeditor_code JH2065
_journal_issue 11
_journal_name_full 'Acta Crystallographica Section E'
_journal_page_first o2102
_journal_paper_doi 10.1107/S1600536808032029
_journal_volume 64
_journal_year 2008
_chemical_formula_iupac 'C14 H7 Cl3 F2 N2 O2'
_chemical_formula_moiety 'C14 H7 Cl3 F2 N2 O2'
_chemical_formula_sum 'C14 H7 Cl3 F2 N2 O2'
_chemical_formula_weight 379.57
_chemical_melting_point 517
_chemical_name_systematic
;
1-(2,6-Difluorobenzoyl)-3-(2,3,5-trichlorophenyl)urea
;
_space_group_IT_number 14
_symmetry_cell_setting monoclinic
_symmetry_space_group_name_Hall '-P 2ybc'
_symmetry_space_group_name_H-M 'P 1 21/c 1'
_atom_sites_solution_hydrogens geom
_atom_sites_solution_primary direct
_atom_sites_solution_secondary difmap
_audit_creation_method SHELXL97
_cell_angle_alpha 90.00
_cell_angle_beta 94.768(2)
_cell_angle_gamma 90.00
_cell_formula_units_Z 8
_cell_length_a 7.1669(4)
_cell_length_b 22.8228(12)
_cell_length_c 18.2885(10)
_cell_measurement_reflns_used 6247
_cell_measurement_temperature 113(2)
_cell_measurement_theta_max 27.9
_cell_measurement_theta_min 1.8
_cell_volume 2981.1(3)
_computing_cell_refinement 'CrystalClear (Rigaku, 2006)'
_computing_data_collection 'CrystalClear (Rigaku, 2006)'
_computing_data_reduction 'CrystalClear (Rigaku, 2006)'
_computing_molecular_graphics 'SHELXTL (Sheldrick, 2008)'
_computing_publication_material 'CrystalStructure (Rigaku, 2006)'
_computing_structure_refinement 'SHELXL97 (Sheldrick, 2008)'
_computing_structure_solution 'SHELXS97 (Sheldrick, 2008)'
_diffrn_ambient_temperature 113(2)
_diffrn_detector_area_resol_mean 7.31
_diffrn_measured_fraction_theta_full 0.997
_diffrn_measured_fraction_theta_max 0.997
_diffrn_measurement_device_type 'Rigaku Saturn'
_diffrn_measurement_method '\w and \f'
_diffrn_radiation_monochromator confocal
_diffrn_radiation_source 'rotating anode'
_diffrn_radiation_type MoK\a
_diffrn_radiation_wavelength 0.71070
_diffrn_reflns_av_R_equivalents 0.0501
_diffrn_reflns_av_sigmaI/netI 0.0429
_diffrn_reflns_limit_h_max 9
_diffrn_reflns_limit_h_min -9
_diffrn_reflns_limit_k_max 30
_diffrn_reflns_limit_k_min -30
_diffrn_reflns_limit_l_max 24
_diffrn_reflns_limit_l_min -24
_diffrn_reflns_number 27779
_diffrn_reflns_theta_full 27.88
_diffrn_reflns_theta_max 27.88
_diffrn_reflns_theta_min 1.78
_diffrn_standards_decay_% 0
_diffrn_standards_interval_count 0
_diffrn_standards_interval_time 0
_diffrn_standards_number 0
_exptl_absorpt_coefficient_mu 0.646
_exptl_absorpt_correction_T_max 0.9265
_exptl_absorpt_correction_T_min 0.8604
_exptl_absorpt_correction_type multi-scan
_exptl_absorpt_process_details '(CrystalClear; Rigaku, 2006)'
_exptl_crystal_colour colourless
_exptl_crystal_density_diffrn 1.691
_exptl_crystal_density_method 'not measured'
_exptl_crystal_description prism
_exptl_crystal_F_000 1520
_exptl_crystal_size_max 0.24
_exptl_crystal_size_mid 0.14
_exptl_crystal_size_min 0.12
_refine_diff_density_max 0.287
_refine_diff_density_min -0.294
_refine_ls_extinction_method none
_refine_ls_goodness_of_fit_ref 1.068
_refine_ls_hydrogen_treatment mixed
_refine_ls_matrix_type full
_refine_ls_number_parameters 431
_refine_ls_number_reflns 7091
_refine_ls_number_restraints 0
_refine_ls_restrained_S_all 1.068
_refine_ls_R_factor_all 0.0487
_refine_ls_R_factor_gt 0.0386
_refine_ls_shift/su_max 0.001
_refine_ls_shift/su_mean 0.000
_refine_ls_structure_factor_coef Fsqd
_refine_ls_weighting_details 'calc w = 1/[\s^2^(Fo^2^)+(0.0419P)^2^+0.1727P] where P=(Fo^2^+2Fc^2^)/3'
_refine_ls_weighting_scheme calc
_refine_ls_wR_factor_gt 0.0836
_refine_ls_wR_factor_ref 0.0885
_reflns_number_gt 6011
_reflns_number_total 7091
_reflns_threshold_expression I>2\s(I)
_cod_data_source_file jh2065.cif
_cod_data_source_block I
_cod_original_sg_symbol_H-M 'P 21/c'
_cod_database_code 2219910
_cod_database_fobs_code 2219910

loop_
_symmetry_equiv_pos_as_xyz
'x, y, z'
'-x, y+1/2, -z+1/2'
'-x, -y, -z'
'x, -y-1/2, z-1/2'

loop_
_atom_site_type_symbol
_atom_site_label
_atom_site_fract_x
_atom_site_fract_y
_atom_site_fract_z
_atom_site_U_iso_or_equiv
_atom_site_adp_type
_atom_site_calc_flag
_atom_site_refinement_flags
_atom_site_occupancy
Cl Cl1 0.03364(7) 0.50654(2) 0.15961(2) 0.02733(12) Uani d . 1
Cl Cl2 -0.07937(7) 0.40202(2) 0.05408(2) 0.03038(12) Uani d . 1
Cl Cl3 -0.17311(7) 0.26475(2) 0.28607(3) 0.03149(12) Uani d . 1
Cl Cl4 0.34943(7) 0.283841(19) 0.19434(2) 0.02671(11) Uani d . 1
Cl Cl5 0.36147(7) 0.28306(2) 0.36548(2) 0.03282(13) Uani d . 1
Cl Cl6 0.54168(7) 0.51085(2) 0.37218(2) 0.02918(12) Uani d . 1
F F1 -0.17544(16) 0.64246(6) 0.45899(7) 0.0423(3) Uani d . 1
F F2 0.44718(15) 0.65048(6) 0.39926(7) 0.0414(3) Uani d . 1
F F3 0.04346(14) 0.34365(5) -0.10568(6) 0.0303(3) Uani d . 1
F F4 0.67828(15) 0.39222(5) -0.10684(6) 0.0327(3) Uani d . 1
O O1 -0.02709(19) 0.44667(6) 0.42993(6) 0.0291(3) Uani d . 1
O O2 0.14058(17) 0.59069(6) 0.31730(6) 0.0248(3) Uani d . 1
O O3 0.51390(18) 0.48843(5) 0.09749(6) 0.0247(3) Uani d . 1
O O4 0.33939(17) 0.32720(5) 0.01436(6) 0.0240(3) Uani d . 1
N N1 0.0186(2) 0.48145(7) 0.31516(8) 0.0214(3) Uani d . 1
N N2 0.0531(2) 0.54179(7) 0.41771(8) 0.0225(3) Uani d . 1
N N3 0.4215(2) 0.39641(7) 0.12945(8) 0.0202(3) Uani d . 1
N N4 0.4259(2) 0.42336(7) 0.00736(8) 0.0201(3) Uani d . 1
C C1 0.0123(3) 0.48592(8) 0.38878(9) 0.0221(4) Uani d . 1
C C2 -0.0276(2) 0.43225(8) 0.27132(9) 0.0197(4) Uani d . 1
C C3 -0.0277(2) 0.43974(8) 0.19488(9) 0.0212(4) Uani d . 1
C C4 -0.0753(2) 0.39311(8) 0.14825(9) 0.0225(4) Uani d . 1
C C5 -0.1203(2) 0.33913(8) 0.17552(10) 0.0246(4) Uani d . 1
H H5 -0.1524 0.3073 0.1434 0.029 Uiso calc R 1
C C6 -0.1176(2) 0.33237(8) 0.25079(10) 0.0226(4) Uani d . 1
C C7 -0.0722(2) 0.37795(8) 0.29909(9) 0.0215(4) Uani d . 1
H H7 -0.0717 0.3721 0.3505 0.026 Uiso calc R 1
C C8 0.1103(2) 0.59011(8) 0.38219(9) 0.0205(4) Uani d . 1
C C9 0.1360(2) 0.64407(8) 0.42805(9) 0.0207(4) Uani d . 1
C C10 -0.0058(3) 0.66965(9) 0.46427(10) 0.0270(4) Uani d . 1
C C11 0.0158(3) 0.72142(9) 0.50213(11) 0.0331(5) Uani d . 1
H H11 -0.0859 0.7382 0.5250 0.040 Uiso calc R 1
C C12 0.1879(3) 0.74862(9) 0.50626(10) 0.0314(5) Uani d . 1
H H12 0.2058 0.7840 0.5334 0.038 Uiso calc R 1
C C13 0.3350(3) 0.72521(8) 0.47147(10) 0.0291(4) Uani d . 1
H H13 0.4537 0.7440 0.4742 0.035 Uiso calc R 1
C C14 0.3047(3) 0.67426(8) 0.43304(10) 0.0252(4) Uani d . 1
C C15 0.4574(2) 0.43923(8) 0.08133(9) 0.0193(4) Uani d . 1
C C16 0.4364(2) 0.39918(8) 0.20631(9) 0.0193(4) Uani d . 1
C C17 0.4017(2) 0.34714(8) 0.24369(9) 0.0205(4) Uani d . 1
C C18 0.4090(3) 0.34667(8) 0.31982(9) 0.0227(4) Uani d . 1
C C19 0.4524(2) 0.39688(8) 0.36001(9) 0.0241(4) Uani d . 1
H H19 0.4574 0.3966 0.4121 0.029 Uiso calc R 1
C C20 0.4882(2) 0.44752(8) 0.32218(9) 0.0219(4) Uani d . 1
C C21 0.4809(2) 0.44985(8) 0.24629(9) 0.0208(4) Uani d . 1
H H21 0.5058 0.4854 0.2220 0.025 Uiso calc R 1
C C22 0.3743(2) 0.37040(7) -0.02176(9) 0.0181(4) Uani d . 1
C C23 0.3613(2) 0.36860(7) -0.10363(9) 0.0185(4) Uani d . 1
C C24 0.1951(3) 0.35418(8) -0.14347(9) 0.0219(4) Uani d . 1
C C25 0.1753(3) 0.35137(8) -0.21846(10) 0.0265(4) Uani d . 1
H H25 0.0583 0.3416 -0.2438 0.032 Uiso calc R 1
C C26 0.3300(3) 0.36319(8) -0.25635(10) 0.0290(4) Uani d . 1
H H26 0.3189 0.3617 -0.3084 0.035 Uiso calc R 1
C C27 0.5015(3) 0.37721(8) -0.21950(10) 0.0281(4) Uani d . 1
H H27 0.6082 0.3848 -0.2456 0.034 Uiso calc R 1
C C28 0.5121(2) 0.37969(8) -0.14440(10) 0.0224(4) Uani d . 1
H H1 0.050(3) 0.5150(9) 0.2941(11) 0.033(6) Uiso d . 1
H H2 0.053(3) 0.5433(10) 0.4626(12) 0.039(6) Uiso d . 1
H H3 0.392(3) 0.3651(9) 0.1119(12) 0.036(7) Uiso d . 1
H H4 0.441(3) 0.4529(10) -0.0251(12) 0.045(6) Uiso d . 1

loop_
_atom_site_aniso_label
_atom_site_aniso_U_11
_atom_site_aniso_U_22
_atom_site_aniso_U_33
_atom_site_aniso_U_12
_atom_site_aniso_U_13
_atom_site_aniso_U_23
Cl1 0.0356(3) 0.0278(3) 0.0190(2) -0.0018(2) 0.00479(18) -0.00021(17)
Cl2 0.0346(3) 0.0393(3) 0.0171(2) 0.0015(2) 0.00166(18) -0.00678(18)
Cl3 0.0359(3) 0.0224(3) 0.0360(3) -0.0003(2) 0.0023(2) -0.00089(19)
Cl4 0.0352(3) 0.0200(2) 0.0249(2) -0.00355(19) 0.00249(19) 0.00437(17)
Cl5 0.0422(3) 0.0311(3) 0.0256(2) -0.0054(2) 0.0058(2) 0.01259(19)
Cl6 0.0362(3) 0.0271(3) 0.0243(2) 0.0022(2) 0.00324(19) -0.00380(18)
F1 0.0232(6) 0.0534(9) 0.0519(8) -0.0052(6) 0.0122(5) -0.0179(6)
F2 0.0237(6) 0.0504(8) 0.0518(8) -0.0071(6) 0.0141(5) -0.0213(6)
F3 0.0211(6) 0.0405(7) 0.0298(6) -0.0052(5) 0.0058(5) 0.0026(5)
F4 0.0204(6) 0.0436(7) 0.0345(6) -0.0041(5) 0.0055(5) -0.0001(5)
O1 0.0437(8) 0.0258(7) 0.0185(6) -0.0046(6) 0.0073(6) -0.0011(5)
O2 0.0277(7) 0.0292(7) 0.0178(6) -0.0046(6) 0.0037(5) -0.0016(5)
O3 0.0349(8) 0.0192(7) 0.0204(6) -0.0058(6) 0.0052(5) 0.0014(5)
O4 0.0319(7) 0.0177(7) 0.0229(6) -0.0010(5) 0.0050(5) 0.0041(5)
N1 0.0256(9) 0.0223(9) 0.0166(7) -0.0023(7) 0.0035(6) -0.0022(6)
N2 0.0290(9) 0.0241(9) 0.0149(7) -0.0038(7) 0.0048(6) -0.0033(6)
N3 0.0258(8) 0.0179(8) 0.0172(7) -0.0012(7) 0.0031(6) 0.0026(6)
N4 0.0257(8) 0.0174(8) 0.0176(7) -0.0017(6) 0.0039(6) 0.0034(6)
C1 0.0236(10) 0.0244(10) 0.0184(8) -0.0008(8) 0.0027(7) -0.0035(7)
C2 0.0163(9) 0.0248(10) 0.0182(8) 0.0019(7) 0.0023(7) -0.0053(7)
C3 0.0180(9) 0.0248(10) 0.0212(8) 0.0025(7) 0.0032(7) -0.0002(7)
C4 0.0177(9) 0.0317(11) 0.0178(8) 0.0041(8) 0.0007(7) -0.0059(7)
C5 0.0216(10) 0.0263(10) 0.0259(9) 0.0025(8) 0.0026(7) -0.0067(7)
C6 0.0179(9) 0.0216(10) 0.0286(9) 0.0031(7) 0.0031(7) -0.0017(7)
C7 0.0182(9) 0.0265(10) 0.0198(8) 0.0029(7) 0.0015(7) -0.0006(7)
C8 0.0155(9) 0.0257(10) 0.0203(8) 0.0000(7) 0.0017(7) 0.0000(7)
C9 0.0220(9) 0.0226(10) 0.0173(8) 0.0009(7) 0.0005(7) 0.0004(7)
C10 0.0212(10) 0.0313(11) 0.0287(10) 0.0002(8) 0.0040(8) -0.0021(8)
C11 0.0374(12) 0.0305(12) 0.0325(11) 0.0085(9) 0.0101(9) -0.0058(8)
C12 0.0482(13) 0.0213(10) 0.0249(9) 0.0001(9) 0.0043(9) -0.0016(8)
C13 0.0349(12) 0.0274(11) 0.0251(9) -0.0068(9) 0.0028(8) 0.0001(8)
C14 0.0235(10) 0.0278(11) 0.0250(9) -0.0001(8) 0.0052(7) -0.0012(7)
C15 0.0188(9) 0.0206(10) 0.0190(8) 0.0016(7) 0.0039(7) 0.0029(7)
C16 0.0171(9) 0.0221(9) 0.0190(8) 0.0025(7) 0.0027(7) 0.0039(7)
C17 0.0175(9) 0.0213(10) 0.0231(9) 0.0011(7) 0.0034(7) 0.0036(7)
C18 0.0219(9) 0.0244(10) 0.0221(9) 0.0023(8) 0.0047(7) 0.0090(7)
C19 0.0227(10) 0.0316(11) 0.0185(8) 0.0034(8) 0.0049(7) 0.0044(7)
C20 0.0184(9) 0.0243(10) 0.0232(9) 0.0040(7) 0.0027(7) -0.0003(7)
C21 0.0199(9) 0.0206(9) 0.0223(9) 0.0028(7) 0.0039(7) 0.0047(7)
C22 0.0156(9) 0.0177(9) 0.0214(8) 0.0036(7) 0.0032(7) -0.0001(7)
C23 0.0217(9) 0.0147(9) 0.0197(8) 0.0030(7) 0.0049(7) 0.0013(6)
C24 0.0237(10) 0.0179(9) 0.0250(9) -0.0003(7) 0.0075(7) 0.0028(7)
C25 0.0301(11) 0.0239(10) 0.0249(9) -0.0028(8) -0.0017(8) 0.0020(7)
C26 0.0461(13) 0.0223(10) 0.0192(9) -0.0019(9) 0.0056(8) -0.0004(7)
C27 0.0328(11) 0.0251(11) 0.0283(10) -0.0008(8) 0.0142(8) 0.0011(8)
C28 0.0209(9) 0.0203(10) 0.0265(9) 0.0010(7) 0.0040(7) -0.0014(7)

loop_
_atom_type_symbol
_atom_type_description
_atom_type_scat_dispersion_real
_atom_type_scat_dispersion_imag
_atom_type_scat_source
C C 0.0033 0.0016 'International Tables Vol C Tables 4.2.6.8 and 6.1.1.4'
H H 0.0000 0.0000 'International Tables Vol C Tables 4.2.6.8 and 6.1.1.4'
N N 0.0061 0.0033 'International Tables Vol C Tables 4.2.6.8 and 6.1.1.4'
O O 0.0106 0.0060 'International Tables Vol C Tables 4.2.6.8 and 6.1.1.4'
F F 0.0171 0.0103 'International Tables Vol C Tables 4.2.6.8 and 6.1.1.4'
Cl Cl 0.1484 0.1585 'International Tables Vol C Tables 4.2.6.8 and 6.1.1.4'

loop_
_geom_angle_atom_site_label_1
_geom_angle_atom_site_label_2
_geom_angle_atom_site_label_3
_geom_angle
C1 N1 C2 127.03(16)
C1 N1 H1 113.2(13)
C2 N1 H1 119.6(13)
C8 N2 C1 128.23(15)
C8 N2 H2 117.9(15)
C1 N2 H2 113.4(15)
C15 N3 C16 128.03(16)
C15 N3 H3 116.0(16)
C16 N3 H3 115.9(16)
C22 N4 C15 128.67(14)
C22 N4 H4 116.5(14)
C15 N4 H4 114.8(14)
O1 C1 N1 125.96(17)
O1 C1 N2 119.17(15)
N1 C1 N2 114.85(15)
C7 C2 N1 123.82(15)
C7 C2 C3 119.40(16)
N1 C2 C3 116.79(16)
C4 C3 C2 119.77(17)
C4 C3 Cl1 120.30(14)
C2 C3 Cl1 119.93(14)
C5 C4 C3 121.06(16)
C5 C4 Cl2 118.68(14)
C3 C4 Cl2 120.25(15)
C4 C5 C6 118.41(17)
C4 C5 H5 120.8
C6 C5 H5 120.8
C5 C6 C7 122.24(17)
C5 C6 Cl3 119.04(14)
C7 C6 Cl3 118.72(14)
C6 C7 C2 119.11(16)
C6 C7 H7 120.4
C2 C7 H7 120.4
O2 C8 N2 123.81(17)
O2 C8 C9 120.80(16)
N2 C8 C9 115.39(15)
C10 C9 C14 115.37(17)
C10 C9 C8 123.65(16)
C14 C9 C8 120.86(16)
F1 C10 C11 119.38(17)
F1 C10 C9 117.38(17)
C11 C10 C9 123.19(18)
C10 C11 C12 118.59(19)
C10 C11 H11 120.7
C12 C11 H11 120.7
C11 C12 C13 120.94(19)
C11 C12 H12 119.5
C13 C12 H12 119.5
C14 C13 C12 118.06(19)
C14 C13 H13 121.0
C12 C13 H13 121.0
F2 C14 C13 118.90(17)
F2 C14 C9 117.26(16)
C13 C14 C9 123.81(18)
O3 C15 N3 125.68(16)
O3 C15 N4 119.67(15)
N3 C15 N4 114.65(15)
C21 C16 N3 124.02(15)
C21 C16 C17 119.34(16)
N3 C16 C17 116.64(15)
C18 C17 C16 120.11(16)
C18 C17 Cl4 120.36(14)
C16 C17 Cl4 119.53(13)
C19 C18 C17 120.96(16)
C19 C18 Cl5 119.04(13)
C17 C18 Cl5 120.00(14)
C20 C19 C18 118.02(16)
C20 C19 H19 121.0
C18 C19 H19 121.0
C19 C20 C21 122.72(17)
C19 C20 Cl6 118.33(13)
C21 C20 Cl6 118.94(14)
C20 C21 C16 118.84(16)
C20 C21 H21 120.6
C16 C21 H21 120.6
O4 C22 N4 124.46(16)
O4 C22 C23 121.38(15)
N4 C22 C23 114.16(14)
C24 C23 C28 115.82(16)
C24 C23 C22 120.91(15)
C28 C23 C22 123.25(16)
F3 C24 C25 118.75(16)
F3 C24 C23 117.71(15)
C25 C24 C23 123.53(17)
C24 C25 C26 118.19(17)
C24 C25 H25 120.9
C26 C25 H25 120.9
C25 C26 C27 121.07(17)
C25 C26 H26 119.5
C27 C26 H26 119.5
C28 C27 C26 117.96(17)
C28 C27 H27 121.0
C26 C27 H27 121.0
F4 C28 C27 119.34(16)
F4 C28 C23 117.21(15)
C27 C28 C23 123.43(17)

loop_
_geom_bond_atom_site_label_1
_geom_bond_atom_site_label_2
_geom_bond_distance
Cl1 C3 1.7265(18)
Cl2 C4 1.7320(18)
Cl3 C6 1.7317(19)
Cl4 C17 1.7280(18)
Cl5 C18 1.7228(18)
Cl6 C20 1.7362(19)
F1 C10 1.361(2)
F2 C14 1.350(2)
F3 C24 1.357(2)
F4 C28 1.355(2)
O1 C1 1.218(2)
O2 C8 1.224(2)
O3 C15 1.222(2)
O4 C22 1.224(2)
N1 C1 1.355(2)
N1 C2 1.403(2)
N1 H1 0.89(2)
N2 C8 1.360(2)
N2 C1 1.402(2)
N2 H2 0.82(2)
N3 C15 1.354(2)
N3 C16 1.402(2)
N3 H3 0.80(2)
N4 C22 1.360(2)
N4 C15 1.401(2)
N4 H4 0.91(2)
C2 C7 1.387(2)
C2 C3 1.408(2)
C3 C4 1.388(2)
C4 C5 1.377(3)
C5 C6 1.384(2)
C5 H5 0.9500
C6 C7 1.386(2)
C7 H7 0.9500
C8 C9 1.493(2)
C9 C10 1.387(2)
C9 C14 1.388(3)
C10 C11 1.372(3)
C11 C12 1.377(3)
C11 H11 0.9500
C12 C13 1.383(3)
C12 H12 0.9500
C13 C14 1.367(3)
C13 H13 0.9500
C16 C21 1.391(2)
C16 C17 1.403(2)
C17 C18 1.389(2)
C18 C19 1.383(3)
C19 C20 1.382(2)
C19 H19 0.9500
C20 C21 1.386(2)
C21 H21 0.9500
C22 C23 1.493(2)
C23 C24 1.383(2)
C23 C28 1.386(2)
C24 C25 1.369(2)
C25 C26 1.382(3)
C25 H25 0.9500
C26 C27 1.389(3)
C26 H26 0.9500
C27 C28 1.370(2)
C27 H27 0.9500

loop_
_geom_hbond_atom_site_label_D
_geom_hbond_atom_site_label_H
_geom_hbond_atom_site_label_A
_geom_hbond_site_symmetry_A
_geom_hbond_distance_DH
_geom_hbond_distance_HA
_geom_hbond_distance_DA
_geom_hbond_angle_DHA
N1 H1 Cl1 . 0.89(2) 2.46(2) 2.9126(15) 111.8(16)
N1 H1 O2 . 0.89(2) 1.88(2) 2.641(2) 141.5(19)
N2 H2 O1 3_566 0.82(2) 2.00(2) 2.8205(19) 173(2)
N3 H3 Cl4 . 0.80(2) 2.43(2) 2.8944(16) 118.2(19)
N3 H3 O4 . 0.80(2) 1.99(2) 2.658(2) 140(2)
N4 H4 O3 3_665 0.91(2) 1.93(2) 2.8378(18) 176(2)

loop_
_geom_torsion_atom_site_label_1
_geom_torsion_atom_site_label_2
_geom_torsion_atom_site_label_3
_geom_torsion_atom_site_label_4
_geom_torsion
C2 N1 C1 O1 3.5(3)
C2 N1 C1 N2 -175.52(16)
C8 N2 C1 O1 175.84(18)
C8 N2 C1 N1 -5.1(3)
C1 N1 C2 C7 -6.0(3)
C1 N1 C2 C3 173.97(17)
C7 C2 C3 C4 1.1(3)
N1 C2 C3 C4 -178.90(16)
C7 C2 C3 Cl1 -178.25(13)
N1 C2 C3 Cl1 1.8(2)
C2 C3 C4 C5 -0.9(3)
Cl1 C3 C4 C5 178.44(14)
C2 C3 C4 Cl2 179.03(13)
Cl1 C3 C4 Cl2 -1.7(2)
C3 C4 C5 C6 0.2(3)
Cl2 C4 C5 C6 -179.71(13)
C4 C5 C6 C7 0.3(3)
C4 C5 C6 Cl3 -179.82(13)
C5 C6 C7 C2 -0.1(3)
Cl3 C6 C7 C2 -179.98(13)
N1 C2 C7 C6 179.38(16)
C3 C2 C7 C6 -0.6(3)
C1 N2 C8 O2 -2.4(3)
C1 N2 C8 C9 177.94(17)
O2 C8 C9 C10 121.2(2)
N2 C8 C9 C10 -59.1(2)
O2 C8 C9 C14 -54.5(2)
N2 C8 C9 C14 125.14(18)
C14 C9 C10 F1 178.06(16)
C8 C9 C10 F1 2.1(3)
C14 C9 C10 C11 0.6(3)
C8 C9 C10 C11 -175.38(18)
F1 C10 C11 C12 -179.34(17)
C9 C10 C11 C12 -1.9(3)
C10 C11 C12 C13 1.7(3)
C11 C12 C13 C14 -0.1(3)
C12 C13 C14 F2 -179.42(17)
C12 C13 C14 C9 -1.3(3)
C10 C9 C14 F2 179.24(16)
C8 C9 C14 F2 -4.7(3)
C10 C9 C14 C13 1.1(3)
C8 C9 C14 C13 177.14(17)
C16 N3 C15 O3 1.6(3)
C16 N3 C15 N4 -178.88(16)
C22 N4 C15 O3 175.83(17)
C22 N4 C15 N3 -3.8(3)
C15 N3 C16 C21 4.5(3)
C15 N3 C16 C17 -176.16(17)
C21 C16 C17 C18 1.0(3)
N3 C16 C17 C18 -178.33(16)
C21 C16 C17 Cl4 -179.16(13)
N3 C16 C17 Cl4 1.5(2)
C16 C17 C18 C19 -0.8(3)
Cl4 C17 C18 C19 179.40(14)
C16 C17 C18 Cl5 178.62(14)
Cl4 C17 C18 Cl5 -1.2(2)
C17 C18 C19 C20 0.0(3)
Cl5 C18 C19 C20 -179.39(13)
C18 C19 C20 C21 0.5(3)
C18 C19 C20 Cl6 179.69(14)
C19 C20 C21 C16 -0.3(3)
Cl6 C20 C21 C16 -179.44(13)
N3 C16 C21 C20 178.79(16)
C17 C16 C21 C20 -0.5(3)
C15 N4 C22 O4 2.9(3)
C15 N4 C22 C23 -177.49(16)
O4 C22 C23 C24 58.7(2)
N4 C22 C23 C24 -120.91(18)
O4 C22 C23 C28 -119.8(2)
N4 C22 C23 C28 60.5(2)
C28 C23 C24 F3 -179.26(15)
C22 C23 C24 F3 2.1(2)
C28 C23 C24 C25 -0.8(3)
C22 C23 C24 C25 -179.46(17)
F3 C24 C25 C26 178.90(16)
C23 C24 C25 C26 0.5(3)
C24 C25 C26 C27 0.4(3)
C25 C26 C27 C28 -0.8(3)
C26 C27 C28 F4 178.83(16)
C26 C27 C28 C23 0.4(3)
C24 C23 C28 F4 -178.09(15)
C22 C23 C28 F4 0.5(3)
C24 C23 C28 C27 0.4(3)
C22 C23 C28 C27 178.97(17)

loop_
_cod_related_entry_id
_cod_related_entry_database
_cod_related_entry_code
1 ChemSpider 24740896
